data_7717714
loop_
_publ_author_name
'Steiner, Alexander'
'Boomishankar, Ramamoorthy'
'Richards, Philip I.'

_publ_section_title
;
 Tipping the balance between twist and chair ligand conformers in
 multinuclear ethylzinc cyclophosphazenates
;
_journal_name_full 'Dalton Transactions'
_journal_paper_doi 10.1039/D4DT03004D
_journal_year 2025
_chemical_formula_moiety 'C56 H134 N18 P6 Zn11'
_chemical_formula_sum 'C56 H134 N18 P6 Zn11'
_chemical_formula_weight 1964.69
_chemical_properties_physical Air-sensitive,Moisture-sensitive,Oxygen-sensitive
_space_group_crystal_system monoclinic
_space_group_IT_number 14
_space_group_name_Hall '-P 2yn'
_space_group_name_H-M_alt 'P 1 21/n 1'
_atom_sites_solution_hydrogens geom
_audit_creation_method SHELXL-2018/1
_audit_update_record
;
2024-09-12 deposited with the CCDC.	2024-12-09 downloaded from the CCDC.
;
_cell_angle_alpha 90
_cell_angle_beta 96.989(16)
_cell_angle_gamma 90
_cell_formula_units_Z 4
_cell_length_a 13.2503(18)
_cell_length_b 28.806(5)
_cell_length_c 22.918(3)
_cell_measurement_reflns_used 837
_cell_measurement_temperature 200(2)
_cell_measurement_theta_max 22.87
_cell_measurement_theta_min 2.88
_cell_volume 8683(2)
_computing_structure_refinement 'SHELXL-2018/1 (Sheldrick, 2018)'
_diffrn_ambient_temperature 200(2)
_diffrn_measured_fraction_theta_full 0.955
_diffrn_measured_fraction_theta_max 0.955
_diffrn_measurement_device_type 'STOE IPDS'
_diffrn_measurement_method \w-scans'
_diffrn_radiation_type MoK\a
_diffrn_radiation_wavelength 0.71073
_diffrn_reflns_av_R_equivalents 0.1002
_diffrn_reflns_av_unetI/netI 0.1002
_diffrn_reflns_Laue_measured_fraction_full 0.955
_diffrn_reflns_Laue_measured_fraction_max 0.955
_diffrn_reflns_limit_h_max 15
_diffrn_reflns_limit_h_min -15
_diffrn_reflns_limit_k_max 32
_diffrn_reflns_limit_k_min -33
_diffrn_reflns_limit_l_max 26
_diffrn_reflns_limit_l_min -25
_diffrn_reflns_number 54998
_diffrn_reflns_point_group_measured_fraction_full 0.955
_diffrn_reflns_point_group_measured_fraction_max 0.955
_diffrn_reflns_theta_full 24.159
_diffrn_reflns_theta_max 24.159
_diffrn_reflns_theta_min 1.702
_diffrn_source sealed-tube
_exptl_absorpt_coefficient_mu 3.133
_exptl_absorpt_correction_T_max 0.9349
_exptl_absorpt_correction_T_min 0.7658
_exptl_absorpt_correction_type numerical
_exptl_absorpt_process_details X-SHAPE
_exptl_crystal_colour colourless
_exptl_crystal_density_diffrn 1.503
_exptl_crystal_description prism
_exptl_crystal_F_000 4064
_exptl_crystal_recrystallization_method 'Re-crystallisation from solvent: hexane'
_exptl_crystal_size_max 0.25
_exptl_crystal_size_mid 0.15
_exptl_crystal_size_min 0.15
_refine_diff_density_max 1.046
_refine_diff_density_min -1.537
_refine_diff_density_rms 0.154
_refine_ls_extinction_method none
_refine_ls_goodness_of_fit_ref 0.956
_refine_ls_hydrogen_treatment constr
_refine_ls_matrix_type full
_refine_ls_number_parameters 812
_refine_ls_number_reflns 13259
_refine_ls_number_restraints 2139
_refine_ls_restrained_S_all 0.934
_refine_ls_R_factor_all 0.1083
_refine_ls_R_factor_gt 0.0669
_refine_ls_shift/su_max 0.001
_refine_ls_shift/su_mean 0.000
_refine_ls_structure_factor_coef Fsqd
_refine_ls_weighting_details 'w=1/[\s^2^(Fo^2^)+(0.0911P)^2^] where P=(Fo^2^+2Fc^2^)/3'
_refine_ls_weighting_scheme calc
_refine_ls_wR_factor_gt 0.1579
_refine_ls_wR_factor_ref 0.1703
_reflns_Friedel_coverage 0.000
_reflns_number_gt 7383
_reflns_number_total 13259
_reflns_threshold_expression 'I > 2\s(I)'
_cod_data_source_file d4dt03004d2.cif
_cod_data_source_block PHIL147
_cod_original_sg_symbol_H-M 'P 21/n'
_cod_database_code 7717714
_shelx_shelxl_version_number 2018/1
_shelx_space_group_comment
;
The symmetry employed for this shelxl refinement is uniquely defined
by the following loop, which should always be used as a source of
symmetry information in preference to the above space-group names.
They are only intended as comments.
;

loop_
_space_group_symop_operation_xyz
'x, y, z'
'-x+1/2, y+1/2, -z+1/2'
'-x, -y, -z'
'x-1/2, -y-1/2, z-1/2'

loop_
_atom_site_label
_atom_site_type_symbol
_atom_site_fract_x
_atom_site_fract_y
_atom_site_fract_z
_atom_site_U_iso_or_equiv
_atom_site_adp_type
_atom_site_occupancy
_atom_site_site_symmetry_order
_atom_site_calc_flag
_atom_site_refinement_flags_posn
_atom_site_refinement_flags_adp
_atom_site_refinement_flags_occupancy
_atom_site_disorder_assembly
_atom_site_disorder_group
Zn1 Zn 0.05312(7) 0.77111(4) 0.90582(4) 0.0413(3) Uani 1 1 d . U . . .
Zn2 Zn 0.03581(8) 0.72567(4) 0.75203(4) 0.0466(3) Uani 1 1 d D U . . .
C1 C -0.0815(7) 0.7027(4) 0.6989(4) 0.061(3) Uani 1 1 d D U . . .
H1A H -0.105460 0.673872 0.716252 0.073 Uiso 1 1 calc R U . . .
H1B H -0.136724 0.725885 0.698963 0.073 Uiso 1 1 calc R U . . .
C2 C -0.0690(10) 0.6927(5) 0.6369(4) 0.095(4) Uani 1 1 d D U . . .
H2A H -0.133665 0.681688 0.616247 0.142 Uiso 1 1 calc R U . . .
H2B H -0.048256 0.721111 0.617963 0.142 Uiso 1 1 calc R U . . .
H2C H -0.016823 0.668816 0.635347 0.142 Uiso 1 1 calc R U . . .
Zn3 Zn -0.10144(8) 0.59048(4) 0.91090(6) 0.0567(3) Uani 1 1 d D U . . .
C3 C -0.2126(8) 0.5689(4) 0.9522(6) 0.086(4) Uani 1 1 d D U . . .
H3A H -0.256189 0.548329 0.925328 0.103 Uiso 1 1 calc R U . . .
H3B H -0.183069 0.549724 0.985876 0.103 Uiso 1 1 calc R U . . .
C4 C -0.2789(11) 0.6044(5) 0.9750(8) 0.135(7) Uani 1 1 d D U . . .
H4A H -0.331331 0.588972 0.994704 0.203 Uiso 1 1 calc R U . . .
H4B H -0.237889 0.624529 1.003063 0.203 Uiso 1 1 calc R U . . .
H4C H -0.311330 0.623128 0.942248 0.203 Uiso 1 1 calc R U . . .
Zn4 Zn -0.02305(9) 0.60822(4) 0.79495(5) 0.0551(3) Uani 1 1 d D U . . .
C5 C -0.0624(11) 0.5723(5) 0.7234(5) 0.099(4) Uani 1 1 d D U . . .
H5A H -0.089636 0.542076 0.734874 0.118 Uiso 0.69(2) 1 calc R U P A 1
H5B H -0.118556 0.588907 0.699643 0.118 Uiso 0.69(2) 1 calc R U P A 1
H5C H -0.000474 0.570401 0.703312 0.118 Uiso 0.31(2) 1 calc R U P A 2
H5D H -0.075155 0.540413 0.736881 0.118 Uiso 0.31(2) 1 calc R U P A 2
C6 C 0.0173(18) 0.5632(9) 0.6859(10) 0.154(9) Uiso 0.69(2) 1 d D U P A 1
H6A H -0.011066 0.545052 0.651558 0.231 Uiso 0.69(2) 1 calc R U P A 1
H6B H 0.043595 0.592722 0.672779 0.231 Uiso 0.69(2) 1 calc R U P A 1
H6C H 0.072615 0.545728 0.708133 0.231 Uiso 0.69(2) 1 calc R U P A 1
C6' C -0.144(3) 0.5821(18) 0.6779(17) 0.154(9) Uiso 0.31(2) 1 d D U P A 2
H6D H -0.146136 0.558219 0.647286 0.185 Uiso 0.31(2) 1 calc R U P A 2
H6E H -0.208753 0.582229 0.694591 0.185 Uiso 0.31(2) 1 calc R U P A 2
H6F H -0.133204 0.612566 0.660632 0.185 Uiso 0.31(2) 1 calc R U P A 2
Zn5 Zn 0.31529(8) 0.60481(4) 0.87064(6) 0.0569(3) Uani 1 1 d D U . . .
C7 C 0.4170(8) 0.5796(5) 0.8238(6) 0.093(4) Uani 1 1 d D U . . .
H7A H 0.381339 0.557714 0.795060 0.112 Uiso 1 1 calc R U . . .
H7B H 0.440974 0.605708 0.800907 0.112 Uiso 1 1 calc R U . . .
C8 C 0.5058(11) 0.5562(7) 0.8518(8) 0.160(8) Uani 1 1 d D U . . .
H8A H 0.547980 0.545960 0.821958 0.241 Uiso 1 1 calc R U . . .
H8B H 0.544997 0.577425 0.879273 0.241 Uiso 1 1 calc R U . . .
H8C H 0.484973 0.529117 0.873387 0.241 Uiso 1 1 calc R U . . .
Zn6 Zn 0.21825(8) 0.66035(4) 0.96721(5) 0.0521(3) Uani 1 1 d D U . . .
C9 C 0.2667(8) 0.6822(4) 1.0464(4) 0.072(3) Uani 1 1 d D U . . .
H9A H 0.332687 0.666972 1.059112 0.086 Uiso 1 1 calc R U . . .
H9B H 0.279866 0.715981 1.044165 0.086 Uiso 1 1 calc R U . . .
C10 C 0.1993(12) 0.6745(6) 1.0925(5) 0.120(5) Uani 1 1 d D U . . .
H10A H 0.231660 0.686839 1.129991 0.180 Uiso 1 1 calc R U . . .
H10B H 0.134313 0.690294 1.081473 0.180 Uiso 1 1 calc R U . . .
H10C H 0.187333 0.641101 1.096476 0.180 Uiso 1 1 calc R U . . .
Zn7 Zn 0.23371(8) 0.77500(4) 0.77188(5) 0.0485(3) Uani 1 1 d D U . . .
C11 C 0.3646(8) 0.7933(5) 0.7486(7) 0.103(5) Uani 1 1 d D U . . .
H11A H 0.348372 0.810222 0.711061 0.124 Uiso 0.646(19) 1 calc R U P B 1
H11B H 0.391928 0.816832 0.777894 0.124 Uiso 0.646(19) 1 calc R U P B 1
H11C H 0.392049 0.816727 0.778006 0.124 Uiso 0.354(19) 1 calc R U P B 2
H11D H 0.408733 0.765655 0.755786 0.124 Uiso 0.354(19) 1 calc R U P B 2
C12 C 0.4480(15) 0.7645(8) 0.7405(12) 0.125(8) Uiso 0.646(19) 1 d D U P B 1
H12A H 0.503488 0.783535 0.728777 0.150 Uiso 0.646(19) 1 calc R U P B 1
H12B H 0.471208 0.748377 0.777301 0.150 Uiso 0.646(19) 1 calc R U P B 1
H12C H 0.427126 0.741687 0.709660 0.150 Uiso 0.646(19) 1 calc R U P B 1
C12' C 0.385(3) 0.8112(15) 0.6933(12) 0.125(8) Uiso 0.354(19) 1 d D U P B 2
H12D H 0.458371 0.817282 0.694600 0.150 Uiso 0.354(19) 1 calc R U P B 2
H12E H 0.364417 0.788460 0.662365 0.150 Uiso 0.354(19) 1 calc R U P B 2
H12F H 0.347530 0.840153 0.684855 0.150 Uiso 0.354(19) 1 calc R U P B 2
Zn8 Zn -0.01773(8) 0.87237(4) 0.90434(5) 0.0504(3) Uani 1 1 d D U . . .
C13 C -0.1132(9) 0.8983(5) 0.9542(5) 0.086(4) Uani 1 1 d D U . . .
H13A H -0.156979 0.920926 0.930399 0.104 Uiso 0.461(18) 1 calc R U P C 1
H13B H -0.157762 0.872854 0.964765 0.104 Uiso 0.461(18) 1 calc R U P C 1
H13C H -0.100885 0.882967 0.993031 0.104 Uiso 0.539(18) 1 calc R U P C 2
H13D H -0.096801 0.931621 0.960312 0.104 Uiso 0.539(18) 1 calc R U P C 2
C14 C -0.071(3) 0.9213(12) 1.0081(11) 0.137(8) Uiso 0.461(18) 1 d D U P C 1
H14A H -0.126483 0.932669 1.028931 0.206 Uiso 0.461(18) 1 calc R U P C 1
H14B H -0.029489 0.899187 1.033144 0.206 Uiso 0.461(18) 1 calc R U P C 1
H14C H -0.028703 0.947458 0.998636 0.206 Uiso 0.461(18) 1 calc R U P C 1
C14' C -0.2212(13) 0.8946(11) 0.9336(14) 0.137(8) Uiso 0.539(18) 1 d D U P C 2
H14D H -0.260464 0.908903 0.962462 0.206 Uiso 0.539(18) 1 calc R U P C 2
H14E H -0.235851 0.910708 0.895845 0.206 Uiso 0.539(18) 1 calc R U P C 2
H14F H -0.239954 0.861846 0.928703 0.206 Uiso 0.539(18) 1 calc R U P C 2
Zn9 Zn 0.35500(9) 0.90329(5) 0.84610(6) 0.0657(4) Uani 1 1 d D U . . .
C15 C 0.4950(8) 0.8994(5) 0.8283(8) 0.111(5) Uani 1 1 d D U . . .
H15A H 0.522760 0.869399 0.844002 0.134 Uiso 0.59(3) 1 calc R U P D 1
H15B H 0.492476 0.897849 0.785024 0.134 Uiso 0.59(3) 1 calc R U P D 1
H15C H 0.538114 0.894288 0.866176 0.134 Uiso 0.41(3) 1 calc R U P D 2
H15D H 0.499812 0.870897 0.804730 0.134 Uiso 0.41(3) 1 calc R U P D 2
C16 C 0.5678(17) 0.9347(9) 0.8486(17) 0.142(9) Uiso 0.59(3) 1 d D U P D 1
H16A H 0.633764 0.927205 0.835714 0.212 Uiso 0.59(3) 1 calc R U P D 1
H16B H 0.544409 0.964848 0.832260 0.212 Uiso 0.59(3) 1 calc R U P D 1
H16C H 0.574893 0.936210 0.891627 0.212 Uiso 0.59(3) 1 calc R U P D 1
C16' C 0.542(3) 0.9358(12) 0.799(2) 0.142(9) Uiso 0.41(3) 1 d D U P D 2
H16D H 0.611921 0.927047 0.794072 0.212 Uiso 0.41(3) 1 calc R U P D 2
H16E H 0.503577 0.940880 0.759842 0.212 Uiso 0.41(3) 1 calc R U P D 2
H16F H 0.542185 0.964457 0.821777 0.212 Uiso 0.41(3) 1 calc R U P D 2
Zn10 Zn -0.05071(10) 0.93501(5) 0.75704(6) 0.0710(4) Uani 1 1 d D U . . .
C17 C -0.1543(11) 0.9394(6) 0.6895(6) 0.126(6) Uani 1 1 d D U . . .
H17A H -0.120193 0.947737 0.654878 0.151 Uiso 1 1 calc R U . . .
H17B H -0.184338 0.908192 0.682131 0.151 Uiso 1 1 calc R U . . .
C18 C -0.2374(14) 0.9722(8) 0.6929(11) 0.214(12) Uani 1 1 d D U . . .
H18A H -0.284045 0.971013 0.656263 0.321 Uiso 1 1 calc R U . . .
H18B H -0.274251 0.963943 0.725985 0.321 Uiso 1 1 calc R U . . .
H18C H -0.209831 1.003657 0.698615 0.321 Uiso 1 1 calc R U . . .
Zn11 Zn 0.25055(10) 0.93090(5) 0.94569(6) 0.0705(4) Uani 1 1 d D U . . .
C19 C 0.2878(12) 0.9852(4) 0.9943(7) 0.117(5) Uani 1 1 d D U . . .
H19A H 0.225186 1.000082 1.004924 0.140 Uiso 1 1 calc R U . . .
H19B H 0.328810 0.975162 1.031098 0.140 Uiso 1 1 calc R U . . .
C20 C 0.3469(17) 1.0201(7) 0.9641(10) 0.209(11) Uani 1 1 d D U . . .
H20A H 0.363713 1.046575 0.990309 0.313 Uiso 1 1 calc R U . . .
H20B H 0.409799 1.005758 0.954250 0.313 Uiso 1 1 calc R U . . .
H20C H 0.306151 1.030683 0.928071 0.313 Uiso 1 1 calc R U . . .
P11 P 0.16948(16) 0.67881(8) 0.83564(10) 0.0392(5) Uani 1 1 d . U . . .
P12 P -0.00226(16) 0.68094(8) 0.89455(10) 0.0392(5) Uani 1 1 d . U . . .
P13 P 0.11107(17) 0.59939(8) 0.89419(11) 0.0439(6) Uani 1 1 d . U . . .
N11 N 0.0710(5) 0.7105(2) 0.8518(3) 0.0366(16) Uani 1 1 d . U . . .
N12 N 0.0665(5) 0.6413(2) 0.9328(3) 0.0404(16) Uani 1 1 d . U . . .
N13 N 0.1332(5) 0.6248(3) 0.8307(3) 0.0455(17) Uani 1 1 d . U . . .
N14 N 0.1897(5) 0.7028(2) 0.7727(3) 0.0432(17) Uani 1 1 d D U . . .
C141 C 0.2567(7) 0.6745(3) 0.7385(4) 0.055(3) Uani 1 1 d D U . . .
H14G H 0.328328 0.683383 0.750736 0.066 Uiso 0.68(2) 1 calc R U P E 1
H14H H 0.249370 0.641338 0.748680 0.066 Uiso 0.68(2) 1 calc R U P E 1
H14I H 0.307169 0.695605 0.724060 0.066 Uiso 0.32(2) 1 calc R U P E 2
H14J H 0.294842 0.652312 0.765901 0.066 Uiso 0.32(2) 1 calc R U P E 2
C142 C 0.2355(11) 0.6795(6) 0.6742(5) 0.060(5) Uiso 0.68(2) 1 d D U P E 1
H14K H 0.242753 0.712544 0.663742 0.072 Uiso 0.68(2) 1 calc R U P E 1
H14L H 0.164162 0.670272 0.661642 0.072 Uiso 0.68(2) 1 calc R U P E 1
C143 C 0.3049(16) 0.6506(8) 0.6410(8) 0.100(7) Uiso 0.68(2) 1 d D U P E 1
H14M H 0.287099 0.655402 0.598632 0.149 Uiso 0.68(2) 1 calc R U P E 1
H14N H 0.375613 0.660020 0.652422 0.149 Uiso 0.68(2) 1 calc R U P E 1
H14O H 0.296965 0.617717 0.650320 0.149 Uiso 0.68(2) 1 calc R U P E 1
C14B C 0.2079(16) 0.6479(10) 0.6879(10) 0.049(8) Uiso 0.32(2) 1 d D U P E 2
H14P H 0.163516 0.669046 0.662133 0.059 Uiso 0.32(2) 1 calc R U P E 2
H14Q H 0.164219 0.623647 0.702317 0.059 Uiso 0.32(2) 1 calc R U P E 2
C14C C 0.283(2) 0.6249(10) 0.6516(11) 0.045(8) Uiso 0.32(2) 1 d D U P E 2
H14R H 0.246261 0.607858 0.618763 0.068 Uiso 0.32(2) 1 calc R U P E 2
H14S H 0.325974 0.648747 0.636293 0.068 Uiso 0.32(2) 1 calc R U P E 2
H14T H 0.326677 0.603306 0.676514 0.068 Uiso 0.32(2) 1 calc R U P E 2
N15 N 0.2678(5) 0.6765(2) 0.8846(3) 0.0445(17) Uani 1 1 d D U . . .
C151 C 0.3471(6) 0.7135(3) 0.8894(4) 0.046(2) Uani 1 1 d D U . . .
H15E H 0.324792 0.739642 0.912749 0.056 Uiso 1 1 calc R U . . .
H15F H 0.355228 0.725247 0.849688 0.056 Uiso 1 1 calc R U . . .
C152 C 0.4481(6) 0.6955(4) 0.9184(5) 0.070(3) Uani 1 1 d D U . . .
H15G H 0.440052 0.685768 0.958968 0.084 Uiso 1 1 calc R U . . .
H15H H 0.466408 0.667500 0.896794 0.084 Uiso 1 1 calc R U . . .
C153 C 0.5346(7) 0.7295(4) 0.9208(6) 0.078(3) Uani 1 1 d D U . . .
H15I H 0.596769 0.714983 0.940152 0.117 Uiso 1 1 calc R U . . .
H15J H 0.544930 0.738686 0.880796 0.117 Uiso 1 1 calc R U . . .
H15K H 0.518519 0.756992 0.943102 0.117 Uiso 1 1 calc R U . . .
N16 N -0.0920(5) 0.6497(2) 0.8564(3) 0.0437(17) Uani 1 1 d D U . . .
C161 C -0.1866(6) 0.6734(3) 0.8331(4) 0.049(2) Uani 1 1 d D U . . .
H16G H -0.170576 0.697876 0.805321 0.059 Uiso 1 1 calc R U . . .
H16H H -0.215798 0.688658 0.865881 0.059 Uiso 1 1 calc R U . . .
C162 C -0.2649(6) 0.6410(3) 0.8019(4) 0.060(3) Uani 1 1 d D U . . .
H16I H -0.234889 0.625076 0.769819 0.072 Uiso 1 1 calc R U . . .
H16J H -0.282247 0.617071 0.829960 0.072 Uiso 1 1 calc R U . . .
C163 C -0.3604(7) 0.6652(4) 0.7765(5) 0.080(3) Uani 1 1 d D U . . .
H16K H -0.408032 0.642479 0.756915 0.121 Uiso 1 1 calc R U . . .
H16L H -0.391510 0.680505 0.808096 0.121 Uiso 1 1 calc R U . . .
H16M H -0.344116 0.688516 0.747909 0.121 Uiso 1 1 calc R U . . .
N17 N -0.0377(5) 0.7229(2) 0.9314(3) 0.0379(16) Uani 1 1 d D U . . .
C171 C -0.0976(7) 0.7160(3) 0.9818(4) 0.056(3) Uani 1 1 d D U . . .
H17C H -0.050409 0.713550 1.018686 0.067 Uiso 1 1 calc R U . . .
H17D H -0.135910 0.686463 0.976399 0.067 Uiso 1 1 calc R U . . .
C172 C -0.1701(8) 0.7550(4) 0.9871(5) 0.078(3) Uani 1 1 d D U . . .
H17E H -0.224646 0.754087 0.953442 0.094 Uiso 1 1 calc R U . . .
H17F H -0.133894 0.784931 0.985828 0.094 Uiso 1 1 calc R U . . .
C173 C -0.2175(12) 0.7513(7) 1.0451(6) 0.143(7) Uani 1 1 d D U . . .
H17G H -0.264833 0.777080 1.047776 0.215 Uiso 1 1 calc R U . . .
H17H H -0.254144 0.721777 1.045973 0.215 Uiso 1 1 calc R U . . .
H17I H -0.163534 0.752572 1.078308 0.215 Uiso 1 1 calc R U . . .
N18 N 0.0208(6) 0.5612(2) 0.8814(4) 0.0520(19) Uani 1 1 d D U . . .
C181 C 0.0376(8) 0.5126(3) 0.8686(5) 0.059(3) Uani 1 1 d D U . . .
H18D H 0.111666 0.507090 0.870249 0.071 Uiso 1 1 calc R U . . .
H18E H 0.006337 0.505831 0.828041 0.071 Uiso 1 1 calc R U . . .
C182 C -0.0053(8) 0.4797(3) 0.9102(5) 0.074(3) Uani 1 1 d D U . . .
H18F H -0.078884 0.485892 0.909477 0.089 Uiso 1 1 calc R U . . .
H18G H 0.027586 0.485849 0.950607 0.089 Uiso 1 1 calc R U . . .
C183 C 0.0093(12) 0.4289(4) 0.8960(8) 0.123(6) Uani 1 1 d D U . . .
H18H H -0.020282 0.409545 0.924669 0.184 Uiso 1 1 calc R U . . .
H18I H -0.024527 0.422230 0.856430 0.184 Uiso 1 1 calc R U . . .
H18J H 0.082066 0.422186 0.897608 0.184 Uiso 1 1 calc R U . . .
N19 N 0.2206(5) 0.5831(3) 0.9270(4) 0.056(2) Uani 1 1 d D U . . .
C191 C 0.2332(7) 0.5464(4) 0.9724(5) 0.069(3) Uani 1 1 d D U . . .
H19C H 0.188627 0.519847 0.959382 0.083 Uiso 0.55(2) 1 calc R U P F 1
H19D H 0.211397 0.558611 1.009284 0.083 Uiso 0.55(2) 1 calc R U P F 1
H19E H 0.250008 0.516909 0.953672 0.083 Uiso 0.45(2) 1 calc R U P F 2
H19F H 0.167493 0.541996 0.988169 0.083 Uiso 0.45(2) 1 calc R U P F 2
C192 C 0.3422(11) 0.5297(7) 0.9844(11) 0.090(8) Uiso 0.55(2) 1 d D U P F 1
H19G H 0.365312 0.518436 0.947402 0.108 Uiso 0.55(2) 1 calc R U P F 1
H19H H 0.346256 0.503444 1.012535 0.108 Uiso 0.55(2) 1 calc R U P F 1
C193 C 0.4115(18) 0.5691(11) 1.0099(16) 0.102(14) Uiso 0.55(2) 1 d D U P F 1
H19I H 0.481620 0.557825 1.017407 0.153 Uiso 0.55(2) 1 calc R U P F 1
H19J H 0.408046 0.594826 0.981727 0.153 Uiso 0.55(2) 1 calc R U P F 1
H19K H 0.389024 0.579860 1.046744 0.153 Uiso 0.55(2) 1 calc R U P F 1
C19B C 0.3131(14) 0.5563(9) 1.0222(8) 0.074(8) Uiso 0.45(2) 1 d D U P F 2
H19L H 0.312958 0.531564 1.052166 0.089 Uiso 0.45(2) 1 calc R U P F 2
H19M H 0.297881 0.586136 1.040768 0.089 Uiso 0.45(2) 1 calc R U P F 2
C19C C 0.4185(15) 0.5590(14) 1.0013(16) 0.079(12) Uiso 0.45(2) 1 d D U P F 2
H19N H 0.469650 0.565527 1.034824 0.118 Uiso 0.45(2) 1 calc R U P F 2
H19O H 0.434084 0.529311 0.983461 0.118 Uiso 0.45(2) 1 calc R U P F 2
H19P H 0.419024 0.583824 0.972075 0.118 Uiso 0.45(2) 1 calc R U P F 2
P21 P 0.07241(17) 0.83065(8) 0.79976(10) 0.0412(6) Uani 1 1 d . U . . .
P22 P 0.20112(17) 0.84389(8) 0.90260(10) 0.0422(6) Uani 1 1 d . U . . .
P23 P 0.11815(19) 0.92107(9) 0.83226(12) 0.0517(6) Uani 1 1 d . U . . .
N21 N 0.1798(5) 0.8179(2) 0.8384(3) 0.0375(15) Uani 1 1 d . U . . .
N22 N 0.1310(5) 0.8931(2) 0.8969(3) 0.0453(17) Uani 1 1 d . U . . .
N23 N 0.0693(6) 0.8845(3) 0.7807(3) 0.0518(19) Uani 1 1 d . U . . .
N24 N 0.0710(5) 0.7959(3) 0.7434(3) 0.0467(17) Uani 1 1 d D U . . .
C241 C 0.0324(7) 0.8142(4) 0.6841(3) 0.057(3) Uani 1 1 d D U . . .
H24A H 0.031747 0.848506 0.685151 0.068 Uiso 0.48(4) 1 calc R U P G 1
H24B H -0.038167 0.803309 0.672934 0.068 Uiso 0.48(4) 1 calc R U P G 1
H24C H 0.000451 0.844793 0.688628 0.068 Uiso 0.52(4) 1 calc R U P G 2
H24D H -0.020788 0.792923 0.665502 0.068 Uiso 0.52(4) 1 calc R U P G 2
C242 C 0.0989(16) 0.7978(10) 0.6387(6) 0.048(6) Uiso 0.48(4) 1 d D U P G 1
H24E H 0.098560 0.763471 0.637479 0.057 Uiso 0.48(4) 1 calc R U P G 1
H24F H 0.169771 0.808059 0.650668 0.057 Uiso 0.48(4) 1 calc R U P G 1
C243 C 0.0629(17) 0.8166(10) 0.5775(7) 0.055(7) Uiso 0.48(4) 1 d D U P G 1
H24G H 0.107824 0.805286 0.549623 0.083 Uiso 0.48(4) 1 calc R U P G 1
H24H H -0.006723 0.806070 0.565104 0.083 Uiso 0.48(4) 1 calc R U P G 1
H24I H 0.064475 0.850651 0.578290 0.083 Uiso 0.48(4) 1 calc R U P G 1
C24B C 0.1132(13) 0.8193(12) 0.6443(8) 0.064(7) Uiso 0.52(4) 1 d D U P G 2
H24J H 0.141780 0.788277 0.637374 0.076 Uiso 0.52(4) 1 calc R U P G 2
H24K H 0.168817 0.838711 0.664045 0.076 Uiso 0.52(4) 1 calc R U P G 2
C24C C 0.0742(19) 0.8409(12) 0.5859(9) 0.083(8) Uiso 0.52(4) 1 d D U P G 2
H24L H 0.129926 0.843476 0.561597 0.124 Uiso 0.52(4) 1 calc R U P G 2
H24M H 0.020094 0.821488 0.565686 0.124 Uiso 0.52(4) 1 calc R U P G 2
H24N H 0.047139 0.871939 0.592366 0.124 Uiso 0.52(4) 1 calc R U P G 2
N25 N -0.0161(5) 0.8197(3) 0.8449(3) 0.0446(17) Uani 1 1 d D U . . .
C251 C -0.1178(6) 0.8043(3) 0.8183(4) 0.058(3) Uani 1 1 d D U . . .
H25A H -0.108030 0.778741 0.790654 0.070 Uiso 1 1 calc R U . . .
H25B H -0.153189 0.790936 0.850096 0.070 Uiso 1 1 calc R U . . .
C252 C -0.1858(8) 0.8383(5) 0.7869(7) 0.105(4) Uani 1 1 d D U . . .
H25C H -0.159539 0.847041 0.749850 0.125 Uiso 1 1 calc R U . . .
H25D H -0.188083 0.866559 0.811249 0.125 Uiso 1 1 calc R U . . .
C253 C -0.2940(8) 0.8181(5) 0.7731(8) 0.127(6) Uani 1 1 d D U . . .
H25E H -0.338527 0.841400 0.752032 0.191 Uiso 1 1 calc R U . . .
H25F H -0.291836 0.790381 0.748541 0.191 Uiso 1 1 calc R U . . .
H25G H -0.320337 0.809870 0.809849 0.191 Uiso 1 1 calc R U . . .
N26 N 0.3142(5) 0.8673(3) 0.9196(3) 0.0510(18) Uani 1 1 d D U . . .
C261 C 0.4007(6) 0.8404(3) 0.9497(5) 0.060(3) Uani 1 1 d D U . . .
H26A H 0.440592 0.826858 0.920069 0.072 Uiso 1 1 calc R U . . .
H26B H 0.374323 0.814502 0.971962 0.072 Uiso 1 1 calc R U . . .
C262 C 0.4689(8) 0.8706(4) 0.9913(5) 0.082(3) Uani 1 1 d D U . . .
H26C H 0.432733 0.878922 1.025124 0.099 Uiso 1 1 calc R U . . .
H26D H 0.483341 0.899656 0.970812 0.099 Uiso 1 1 calc R U . . .
C263 C 0.5685(8) 0.8473(5) 1.0138(6) 0.100(4) Uani 1 1 d D U . . .
H26E H 0.609606 0.868407 1.040461 0.150 Uiso 1 1 calc R U . . .
H26F H 0.554809 0.818823 1.034870 0.150 Uiso 1 1 calc R U . . .
H26G H 0.605439 0.839565 0.980534 0.150 Uiso 1 1 calc R U . . .
N27 N 0.1619(6) 0.8089(2) 0.9493(3) 0.0446(17) Uani 1 1 d D U . . .
C271 C 0.1791(8) 0.8177(4) 1.0133(4) 0.069(3) Uani 1 1 d D U . . .
H27A H 0.243109 0.802276 1.029596 0.083 Uiso 1 1 calc R U . . .
H27B H 0.188274 0.851529 1.019787 0.083 Uiso 1 1 calc R U . . .
C272 C 0.0970(10) 0.8016(6) 1.0460(4) 0.101(5) Uani 1 1 d D U . . .
H27C H 0.084301 0.768400 1.036858 0.121 Uiso 1 1 calc R U . . .
H27D H 0.034273 0.818855 1.031557 0.121 Uiso 1 1 calc R U . . .
C273 C 0.1161(11) 0.8070(6) 1.1125(4) 0.114(5) Uani 1 1 d D U . . .
H27E H 0.057214 0.795345 1.130105 0.171 Uiso 1 1 calc R U . . .
H27F H 0.176722 0.789305 1.127789 0.171 Uiso 1 1 calc R U . . .
H27G H 0.126556 0.839899 1.122473 0.171 Uiso 1 1 calc R U . . .
N28 N 0.2321(6) 0.9416(3) 0.8295(4) 0.067(2) Uani 1 1 d D U . . .
C281 C 0.2527(11) 0.9852(3) 0.8004(6) 0.115(5) Uani 1 1 d D U . . .
H28A H 0.311005 1.000979 0.823228 0.138 Uiso 1 1 calc R U . . .
H28B H 0.192722 1.005768 0.799405 0.138 Uiso 1 1 calc R U . . .
C282 C 0.2764(14) 0.9769(6) 0.7384(6) 0.142(6) Uani 1 1 d D U . . .
H28C H 0.273850 1.007685 0.719055 0.170 Uiso 1 1 calc R U . . .
H28D H 0.348181 0.966639 0.741806 0.170 Uiso 1 1 calc R U . . .
C283 C 0.2178(16) 0.9444(7) 0.6960(7) 0.171(9) Uani 1 1 d D U . . .
H28E H 0.246783 0.944752 0.658689 0.256 Uiso 1 1 calc R U . . .
H28F H 0.221554 0.912937 0.712298 0.256 Uiso 1 1 calc R U . . .
H28G H 0.146545 0.954358 0.689339 0.256 Uiso 1 1 calc R U . . .
N29 N 0.0288(6) 0.9583(3) 0.8279(4) 0.063(2) Uani 1 1 d D U . . .
C291 C 0.0297(9) 1.0015(4) 0.8625(6) 0.095(4) Uani 1 1 d D U . . .
H29A H 0.100073 1.013767 0.868478 0.114 Uiso 0.58(3) 1 calc R U P H 1
H29B H 0.009669 0.994194 0.901695 0.114 Uiso 0.58(3) 1 calc R U P H 1
H29C H 0.072293 1.024859 0.845239 0.114 Uiso 0.42(3) 1 calc R U P H 2
H29D H 0.061193 0.995236 0.903164 0.114 Uiso 0.42(3) 1 calc R U P H 2
C292 C -0.040(2) 1.0389(8) 0.8345(11) 0.118(9) Uiso 0.58(3) 1 d D U P H 1
H29E H -0.089778 1.024915 0.803795 0.141 Uiso 0.58(3) 1 calc R U P H 1
H29F H 0.000530 1.062046 0.815360 0.141 Uiso 0.58(3) 1 calc R U P H 1
C293 C -0.095(4) 1.0627(17) 0.880(2) 0.30(3) Uiso 0.58(3) 1 d D U P H 1
H29G H -0.140268 1.086785 0.861226 0.457 Uiso 0.58(3) 1 calc R U P H 1
H29H H -0.136158 1.039777 0.898655 0.457 Uiso 0.58(3) 1 calc R U P H 1
H29I H -0.045989 1.076850 0.910202 0.457 Uiso 0.58(3) 1 calc R U P H 1
C29B C -0.0754(15) 1.0214(10) 0.8644(13) 0.083(9) Uiso 0.42(3) 1 d D U P H 2
H29J H -0.111802 1.001288 0.889968 0.100 Uiso 0.42(3) 1 calc R U P H 2
H29K H -0.068133 1.052356 0.883250 0.100 Uiso 0.42(3) 1 calc R U P H 2
C29C C -0.140(3) 1.027(2) 0.8069(19) 0.25(3) Uiso 0.42(3) 1 d D U P H 2
H29L H -0.206222 1.039646 0.813349 0.378 Uiso 0.42(3) 1 calc R U P H 2
H29M H -0.106638 1.047287 0.781393 0.378 Uiso 0.42(3) 1 calc R U P H 2
H29N H -0.150451 0.996050 0.788133 0.378 Uiso 0.42(3) 1 calc R U P H 2

loop_
_atom_site_aniso_label
_atom_site_aniso_U_11
_atom_site_aniso_U_22
_atom_site_aniso_U_33
_atom_site_aniso_U_23
_atom_site_aniso_U_13
_atom_site_aniso_U_12
Zn1 0.0404(6) 0.0500(6) 0.0360(6) -0.0003(5) 0.0154(5) -0.0063(5)
Zn2 0.0387(6) 0.0645(7) 0.0374(6) -0.0022(5) 0.0073(5) -0.0011(5)
C1 0.062(6) 0.074(7) 0.044(5) -0.007(5) -0.003(5) 0.002(5)
C2 0.090(10) 0.138(12) 0.057(6) -0.011(7) 0.016(7) -0.001(8)
Zn3 0.0414(6) 0.0611(7) 0.0717(8) 0.0083(6) 0.0231(6) -0.0077(5)
C3 0.067(7) 0.085(8) 0.114(10) 0.034(7) 0.044(7) -0.004(6)
C4 0.111(12) 0.111(11) 0.208(18) 0.021(11) 0.118(13) 0.003(9)
Zn4 0.0474(6) 0.0664(8) 0.0524(7) -0.0108(6) 0.0094(6) -0.0063(5)
C5 0.103(10) 0.122(11) 0.074(8) -0.028(7) 0.021(7) -0.014(8)
Zn5 0.0410(6) 0.0612(7) 0.0725(8) 0.0074(6) 0.0225(6) 0.0045(5)
C7 0.068(7) 0.091(9) 0.131(11) 0.006(8) 0.049(7) 0.022(6)
C8 0.104(11) 0.22(2) 0.171(18) 0.041(15) 0.060(12) 0.081(12)
Zn6 0.0442(6) 0.0684(8) 0.0445(7) 0.0030(5) 0.0090(5) -0.0079(5)
C9 0.064(7) 0.094(8) 0.057(6) -0.002(6) 0.003(5) -0.004(6)
C10 0.129(13) 0.168(15) 0.069(9) 0.000(9) 0.035(9) 0.012(11)
Zn7 0.0371(6) 0.0654(7) 0.0466(6) 0.0061(5) 0.0197(5) -0.0004(5)
C11 0.081(8) 0.106(10) 0.136(12) 0.007(9) 0.067(8) -0.024(7)
Zn8 0.0427(6) 0.0611(7) 0.0504(7) -0.0058(5) 0.0171(5) 0.0014(5)
C13 0.080(8) 0.099(9) 0.083(9) -0.036(7) 0.023(7) 0.015(7)
Zn9 0.0434(6) 0.0737(8) 0.0834(9) 0.0148(7) 0.0211(7) -0.0041(6)
C15 0.058(7) 0.118(11) 0.164(14) 0.021(10) 0.037(9) -0.012(7)
Zn10 0.0591(8) 0.0790(9) 0.0730(9) 0.0181(7) 0.0001(7) 0.0043(7)
C17 0.108(11) 0.139(13) 0.116(12) 0.020(10) -0.047(10) -0.004(9)
C18 0.121(16) 0.26(3) 0.24(3) 0.04(2) -0.052(17) 0.056(15)
Zn11 0.0598(8) 0.0636(8) 0.0866(10) -0.0203(7) 0.0026(7) -0.0051(6)
C19 0.119(12) 0.093(10) 0.137(13) -0.045(9) 0.011(10) -0.005(8)
C20 0.20(2) 0.163(18) 0.26(3) -0.031(17) 0.01(2) -0.101(16)
P11 0.0307(11) 0.0514(14) 0.0376(13) 0.0025(10) 0.0124(11) -0.0023(10)
P12 0.0303(11) 0.0492(14) 0.0403(13) 0.0011(10) 0.0135(11) -0.0062(10)
P13 0.0344(12) 0.0479(14) 0.0514(15) 0.0050(11) 0.0126(11) -0.0035(10)
N11 0.034(4) 0.043(4) 0.035(4) 0.008(3) 0.016(3) 0.001(3)
N12 0.037(4) 0.043(4) 0.045(4) 0.005(3) 0.016(3) -0.010(3)
N13 0.035(4) 0.064(5) 0.039(4) 0.005(3) 0.012(3) 0.002(3)
N14 0.036(4) 0.059(4) 0.038(4) 0.004(3) 0.020(3) 0.007(3)
C141 0.054(6) 0.066(6) 0.049(6) -0.010(5) 0.027(5) 0.006(5)
N15 0.032(3) 0.056(4) 0.048(4) 0.008(3) 0.013(3) -0.002(3)
C151 0.038(4) 0.045(5) 0.057(6) 0.008(4) 0.009(4) -0.006(3)
C152 0.038(5) 0.089(8) 0.079(8) 0.011(6) -0.005(5) -0.008(5)
C153 0.037(5) 0.098(9) 0.097(9) -0.011(7) 0.003(6) -0.005(5)
N16 0.036(3) 0.047(4) 0.049(4) -0.004(3) 0.010(3) -0.010(3)
C161 0.038(4) 0.061(6) 0.049(6) 0.001(4) 0.011(4) -0.008(4)
C162 0.044(5) 0.082(7) 0.056(6) -0.001(5) 0.008(4) -0.015(4)
C163 0.042(5) 0.133(11) 0.065(8) 0.001(7) 0.002(5) -0.009(6)
N17 0.037(4) 0.043(4) 0.036(4) 0.005(3) 0.016(3) 0.000(3)
C171 0.051(5) 0.073(6) 0.050(6) -0.003(5) 0.030(5) -0.013(4)
C172 0.060(7) 0.114(9) 0.066(7) 0.002(6) 0.036(6) 0.011(6)
C173 0.115(13) 0.222(19) 0.110(12) 0.000(12) 0.081(11) 0.041(12)
N18 0.043(4) 0.042(4) 0.074(5) 0.006(4) 0.020(4) -0.001(3)
C181 0.058(6) 0.048(5) 0.075(7) -0.010(5) 0.024(5) -0.004(4)
C182 0.061(7) 0.061(6) 0.104(9) 0.013(6) 0.020(7) -0.010(5)
C183 0.126(13) 0.065(7) 0.186(17) 0.002(9) 0.053(12) -0.015(8)
N19 0.039(4) 0.057(5) 0.071(5) 0.019(4) 0.009(4) -0.002(3)
C191 0.053(6) 0.064(7) 0.093(8) 0.030(5) 0.019(6) 0.005(5)
P21 0.0362(12) 0.0524(15) 0.0371(13) 0.0041(10) 0.0126(11) -0.0012(10)
P22 0.0377(13) 0.0456(14) 0.0437(14) 0.0013(10) 0.0073(11) -0.0051(10)
P23 0.0425(14) 0.0489(15) 0.0651(17) 0.0059(12) 0.0124(13) -0.0008(11)
N21 0.035(4) 0.037(4) 0.043(4) 0.001(3) 0.011(3) -0.008(3)
N22 0.043(4) 0.050(4) 0.044(4) -0.001(3) 0.008(3) -0.009(3)
N23 0.048(4) 0.064(5) 0.046(4) 0.004(3) 0.017(4) 0.000(3)
N24 0.044(4) 0.064(4) 0.034(4) 0.006(3) 0.014(3) 0.001(3)
C241 0.052(6) 0.081(7) 0.039(5) 0.010(5) 0.013(5) 0.003(5)
N25 0.031(3) 0.068(5) 0.038(4) 0.005(3) 0.017(3) 0.000(3)
C251 0.033(4) 0.085(7) 0.059(6) -0.018(5) 0.013(4) -0.007(4)
C252 0.064(7) 0.116(10) 0.126(12) -0.003(8) -0.017(8) 0.012(6)
C253 0.043(6) 0.135(13) 0.198(18) -0.047(12) -0.013(9) 0.022(7)
N26 0.038(4) 0.059(5) 0.057(5) 0.004(4) 0.008(3) -0.003(3)
C261 0.036(5) 0.071(7) 0.073(7) 0.011(5) 0.003(4) -0.009(4)
C262 0.061(6) 0.094(9) 0.087(8) -0.003(7) -0.011(6) -0.008(6)
C263 0.058(7) 0.134(12) 0.101(11) 0.005(9) -0.024(7) -0.011(7)
N27 0.049(4) 0.045(4) 0.040(4) 0.003(3) 0.006(3) -0.006(3)
C271 0.070(7) 0.096(8) 0.040(5) 0.005(5) 0.001(5) -0.024(6)
C272 0.089(9) 0.170(13) 0.046(6) -0.017(7) 0.019(6) -0.039(9)
C273 0.098(11) 0.202(17) 0.041(6) 0.000(8) 0.008(7) 0.006(11)
N28 0.049(4) 0.051(5) 0.101(7) 0.022(4) 0.012(5) -0.010(4)
C281 0.127(10) 0.049(6) 0.194(12) 0.060(7) 0.119(10) 0.025(6)
C282 0.140(15) 0.132(14) 0.160(13) 0.049(10) 0.047(11) 0.012(10)
C283 0.18(2) 0.22(2) 0.121(14) 0.046(12) 0.056(14) -0.067(15)
N29 0.054(5) 0.053(5) 0.078(6) 0.004(4) 0.001(5) 0.011(4)
C291 0.084(8) 0.079(7) 0.114(10) -0.015(7) -0.011(8) 0.026(7)

loop_
_atom_type_symbol
_atom_type_description
_atom_type_scat_dispersion_real
_atom_type_scat_dispersion_imag
_atom_type_scat_source
C C 0.0033 0.0016 'International Tables Vol C Tables 4.2.6.8 and 6.1.1.4'
H H 0.0000 0.0000 'International Tables Vol C Tables 4.2.6.8 and 6.1.1.4'
N N 0.0061 0.0033 'International Tables Vol C Tables 4.2.6.8 and 6.1.1.4'
P P 0.1023 0.0942 'International Tables Vol C Tables 4.2.6.8 and 6.1.1.4'
Zn Zn 0.2839 1.4301 'International Tables Vol C Tables 4.2.6.8 and 6.1.1.4'

loop_
_geom_angle_atom_site_label_1
_geom_angle_atom_site_label_2
_geom_angle_atom_site_label_3
_geom_angle
_geom_angle_site_symmetry_1
_geom_angle_site_symmetry_3
_geom_angle_publ_flag
N17 Zn1 N27 132.2(3) . . ?
N17 Zn1 N25 115.6(3) . . ?
N27 Zn1 N25 101.6(3) . . ?
N17 Zn1 N11 73.5(2) . . ?
N27 Zn1 N11 127.4(3) . . ?
N25 Zn1 N11 103.0(3) . . ?
N17 Zn1 P12 35.27(18) . . ?
N27 Zn1 P12 138.6(2) . . ?
N25 Zn1 P12 118.9(2) . . ?
N11 Zn1 P12 38.66(16) . . ?
N17 Zn1 P22 164.3(2) . . ?
N27 Zn1 P22 32.3(2) . . ?
N25 Zn1 P22 75.07(19) . . ?
N11 Zn1 P22 116.74(17) . . ?
P12 Zn1 P22 151.11(7) . . ?
N17 Zn1 Zn8 118.44(19) . . ?
N27 Zn1 Zn8 71.6(2) . . ?
N25 Zn1 Zn8 41.6(2) . . ?
N11 Zn1 Zn8 144.56(18) . . ?
P12 Zn1 Zn8 146.59(6) . . ?
P22 Zn1 Zn8 60.98(6) . . ?
C1 Zn2 N24 115.8(4) . . ?
C1 Zn2 N14 133.8(4) . . ?
N24 Zn2 N14 95.8(3) . . ?
C1 Zn2 N11 126.5(3) . . ?
N24 Zn2 N11 104.8(3) . . ?
N14 Zn2 N11 69.6(2) . . ?
C1 Zn2 P11 130.5(3) . . ?
N24 Zn2 P11 113.7(2) . . ?
N14 Zn2 P11 36.10(18) . . ?
N11 Zn2 P11 36.67(16) . . ?
C1 Zn2 Zn7 150.7(3) . . ?
N24 Zn2 Zn7 49.3(2) . . ?
N14 Zn2 Zn7 46.7(2) . . ?
N11 Zn2 Zn7 82.62(16) . . ?
P11 Zn2 Zn7 69.61(6) . . ?
C2 C1 Zn2 119.2(8) . . ?
C3 Zn3 N18 135.7(4) . . ?
C3 Zn3 N16 130.0(4) . . ?
N18 Zn3 N16 91.8(3) . . ?
C3 Zn3 P13 153.7(4) . . ?
N18 Zn3 P13 32.8(2) . . ?
N16 Zn3 P13 73.97(18) . . ?
C3 Zn3 Zn4 147.8(4) . . ?
N18 Zn3 Zn4 53.0(2) . . ?
N16 Zn3 Zn4 45.13(19) . . ?
P13 Zn3 Zn4 54.81(6) . . ?
C4 C3 Zn3 117.9(8) . . ?
C5 Zn4 N16 139.2(5) . . ?
C5 Zn4 N13 125.0(5) . . ?
N16 Zn4 N13 95.3(3) . . ?
C5 Zn4 N18 113.9(5) . . ?
N16 Zn4 N18 81.5(3) . . ?
N13 Zn4 N18 72.1(3) . . ?
C5 Zn4 P13 137.0(5) . . ?
N16 Zn4 P13 77.8(2) . . ?
N13 Zn4 P13 38.26(19) . . ?
N18 Zn4 P13 36.29(18) . . ?
C5 Zn4 Zn3 124.4(4) . . ?
N16 Zn4 Zn3 44.91(19) . . ?
N13 Zn4 Zn3 96.84(18) . . ?
N18 Zn4 Zn3 41.79(17) . . ?
P13 Zn4 Zn3 60.48(6) . . ?
C6' C5 Zn4 127(2) . . ?
C6 C5 Zn4 116.7(12) . . ?
C7 Zn5 N19 139.6(5) . . ?
C7 Zn5 N15 131.0(4) . . ?
N19 Zn5 N15 89.3(3) . . ?
C7 Zn5 P13 145.2(4) . . ?
N19 Zn5 P13 34.1(2) . . ?
N15 Zn5 P13 74.11(17) . . ?
C7 Zn5 P11 126.5(4) . . ?
N19 Zn5 P11 87.7(2) . . ?
N15 Zn5 P11 33.03(19) . . ?
P13 Zn5 P11 58.44(7) . . ?
C7 Zn5 Zn6 160.8(4) . . ?
N19 Zn5 Zn6 50.4(2) . . ?
N15 Zn5 Zn6 42.81(18) . . ?
P13 Zn5 Zn6 53.73(6) . . ?
P11 Zn5 Zn6 60.44(5) . . ?
C8 C7 Zn5 120.5(10) . . ?
C9 Zn6 N15 130.8(4) . . ?
C9 Zn6 N12 127.8(4) . . ?
N15 Zn6 N12 96.1(3) . . ?
C9 Zn6 N19 129.4(4) . . ?
N15 Zn6 N19 80.9(3) . . ?
N12 Zn6 N19 71.2(3) . . ?
C9 Zn6 P13 150.7(3) . . ?
N15 Zn6 P13 77.7(2) . . ?
N12 Zn6 P13 37.53(19) . . ?
N19 Zn6 P13 36.35(19) . . ?
C9 Zn6 Zn5 134.8(3) . . ?
N15 Zn6 Zn5 44.39(19) . . ?
N12 Zn6 Zn5 93.26(18) . . ?
N19 Zn6 Zn5 39.88(17) . . ?
P13 Zn6 Zn5 57.39(6) . . ?
C10 C9 Zn6 117.1(8) . . ?
C11 Zn7 N21 114.9(5) . . ?
C11 Zn7 N14 120.9(5) . . ?
N21 Zn7 N14 115.7(2) . . ?
C11 Zn7 N24 134.4(5) . . ?
N21 Zn7 N24 70.3(3) . . ?
N14 Zn7 N24 90.6(3) . . ?
C11 Zn7 P21 129.5(4) . . ?
N21 Zn7 P21 35.18(19) . . ?
N14 Zn7 P21 109.52(17) . . ?
N24 Zn7 P21 35.54(19) . . ?
C11 Zn7 Zn2 152.5(5) . . ?
N21 Zn7 Zn2 91.17(17) . . ?
N14 Zn7 Zn2 46.08(18) . . ?
N24 Zn7 Zn2 44.66(19) . . ?
P21 Zn7 Zn2 68.00(6) . . ?
C12 C11 Zn7 127.9(13) . . ?
C12' C11 Zn7 128.0(18) . . ?
C13 Zn8 N25 137.3(4) . . ?
C13 Zn8 N22 128.6(4) . . ?
N25 Zn8 N22 94.1(3) . . ?
C13 Zn8 Zn1 125.3(4) . . ?
N25 Zn8 Zn1 43.2(2) . . ?
N22 Zn8 Zn1 89.0(2) . . ?
C14 C13 Zn8 117.5(14) . . ?
C14' C13 Zn8 117.7(13) . . ?
C15 Zn9 N28 141.1(5) . . ?
C15 Zn9 N26 118.9(5) . . ?
N28 Zn9 N26 98.3(3) . . ?
C15 Zn9 Zn11 137.1(5) . . ?
N28 Zn9 Zn11 62.5(3) . . ?
N26 Zn9 Zn11 46.8(2) . . ?
C16' C15 Zn9 122.4(17) . . ?
C16 C15 Zn9 120.6(14) . . ?
C17 Zn10 N29 154.2(5) . . ?
C17 Zn10 N23 131.8(5) . . ?
N29 Zn10 N23 73.6(3) . . ?
C17 Zn10 P23 167.0(5) . . ?
N29 Zn10 P23 35.9(2) . . ?
N23 Zn10 P23 38.1(2) . . ?
C18 C17 Zn10 117.7(13) . . ?
C19 Zn11 N22 146.4(5) . . ?
C19 Zn11 N26 140.2(5) . . ?
N22 Zn11 N26 73.0(3) . . ?
C19 Zn11 P22 166.4(5) . . ?
N22 Zn11 P22 38.0(2) . . ?
N26 Zn11 P22 36.8(2) . . ?
C19 Zn11 Zn9 123.6(5) . . ?
N22 Zn11 Zn9 80.96(19) . . ?
N26 Zn11 Zn9 46.0(2) . . ?
P22 Zn11 Zn9 65.48(6) . . ?
C20 C19 Zn11 112.7(11) . . ?
N15 P11 N13 102.4(4) . . ?
N15 P11 N14 114.9(4) . . ?
N13 P11 N14 114.6(4) . . ?
N15 P11 N11 117.1(4) . . ?
N13 P11 N11 107.8(3) . . ?
N14 P11 N11 100.4(3) . . ?
N15 P11 Zn2 152.6(3) . . ?
N13 P11 Zn2 104.9(3) . . ?
N14 P11 Zn2 49.9(2) . . ?
N11 P11 Zn2 56.0(2) . . ?
N15 P11 Zn5 47.8(3) . . ?
N13 P11 Zn5 60.1(3) . . ?
N14 P11 Zn5 111.9(2) . . ?
N11 P11 Zn5 147.7(2) . . ?
Zn2 P11 Zn5 152.05(9) . . ?
N17 P12 N12 115.4(4) . . ?
N17 P12 N16 117.3(4) . . ?
N12 P12 N16 102.7(4) . . ?
N17 P12 N11 98.8(3) . . ?
N12 P12 N11 109.7(3) . . ?
N16 P12 N11 113.2(4) . . ?
N17 P12 Zn1 46.2(2) . . ?
N12 P12 Zn1 119.3(3) . . ?
N16 P12 Zn1 138.0(3) . . ?
N11 P12 Zn1 53.4(2) . . ?
N19 P13 N18 119.0(4) . . ?
N19 P13 N12 108.8(4) . . ?
N18 P13 N12 106.8(4) . . ?
N19 P13 N13 106.7(4) . . ?
N18 P13 N13 109.9(4) . . ?
N12 P13 N13 104.8(4) . . ?
N19 P13 Zn6 61.9(3) . . ?
N18 P13 Zn6 150.4(3) . . ?
N12 P13 Zn6 52.3(2) . . ?
N13 P13 Zn6 96.8(3) . . ?
N19 P13 Zn4 150.6(3) . . ?
N18 P13 Zn4 61.4(3) . . ?
N12 P13 Zn4 98.0(3) . . ?
N13 P13 Zn4 53.4(3) . . ?
Zn6 P13 Zn4 134.11(10) . . ?
N19 P13 Zn5 44.0(3) . . ?
N18 P13 Zn5 134.7(3) . . ?
N12 P13 Zn5 118.4(2) . . ?
N13 P13 Zn5 62.6(3) . . ?
Zn6 P13 Zn5 68.88(6) . . ?
Zn4 P13 Zn5 112.21(9) . . ?
N19 P13 Zn3 137.9(3) . . ?
N18 P13 Zn3 42.1(3) . . ?
N12 P13 Zn3 65.0(2) . . ?
N13 P13 Zn3 115.2(3) . . ?
Zn6 P13 Zn3 114.89(9) . . ?
Zn4 P13 Zn3 64.71(6) . . ?
Zn5 P13 Zn3 176.13(11) . . ?
P11 N11 P12 111.9(4) . . ?
P11 N11 Zn1 135.1(4) . . ?
P12 N11 Zn1 88.0(3) . . ?
P11 N11 Zn2 87.3(3) . . ?
P12 N11 Zn2 127.3(4) . . ?
Zn1 N11 Zn2 112.8(3) . . ?
P12 N12 P13 115.7(4) . . ?
P12 N12 Zn6 117.0(3) . . ?
P13 N12 Zn6 90.2(3) . . ?
P11 N13 P13 115.8(5) . . ?
P11 N13 Zn4 119.6(4) . . ?
P13 N13 Zn4 88.4(3) . . ?
C141 N14 P11 113.6(6) . . ?
C141 N14 Zn2 131.5(6) . . ?
P11 N14 Zn2 94.0(3) . . ?
C141 N14 Zn7 110.0(5) . . ?
P11 N14 Zn7 118.8(4) . . ?
Zn2 N14 Zn7 87.2(3) . . ?
C14B C141 N14 117.6(10) . . ?
C142 C141 N14 114.7(8) . . ?
C141 C142 C143 113.3(12) . . ?
C141 C14B C14C 113.5(16) . . ?
C151 N15 P11 121.6(6) . . ?
C151 N15 Zn6 112.3(6) . . ?
P11 N15 Zn6 108.5(3) . . ?
C151 N15 Zn5 118.2(5) . . ?
P11 N15 Zn5 99.2(4) . . ?
Zn6 N15 Zn5 92.8(3) . . ?
N15 C151 C152 111.5(7) . . ?
C153 C152 C151 115.0(8) . . ?
C161 N16 P12 117.8(5) . . ?
C161 N16 Zn3 118.5(5) . . ?
P12 N16 Zn3 102.5(4) . . ?
C161 N16 Zn4 115.7(5) . . ?
P12 N16 Zn4 108.4(3) . . ?
Zn3 N16 Zn4 90.0(3) . . ?
N16 C161 C162 113.1(7) . . ?
C163 C162 C161 113.4(8) . . ?
C171 N17 P12 122.1(6) . . ?
C171 N17 Zn1 136.5(6) . . ?
P12 N17 Zn1 98.5(3) . . ?
N17 C171 C172 111.6(7) . . ?
C171 C172 C173 110.5(9) . . ?
C181 N18 P13 124.1(6) . . ?
C181 N18 Zn3 128.4(6) . . ?
P13 N18 Zn3 105.1(4) . . ?
C181 N18 Zn4 113.7(6) . . ?
P13 N18 Zn4 82.3(3) . . ?
Zn3 N18 Zn4 85.2(3) . . ?
N18 C181 C182 113.6(7) . . ?
C181 C182 C183 113.8(9) . . ?
C191 N19 P13 123.5(6) . . ?
C191 N19 Zn5 130.6(6) . . ?
P13 N19 Zn5 101.8(4) . . ?
C191 N19 Zn6 113.3(7) . . ?
P13 N19 Zn6 81.8(3) . . ?
Zn5 N19 Zn6 89.8(3) . . ?
N19 C191 C19B 114.3(11) . . ?
N19 C191 C192 112.2(11) . . ?
C191 C192 C193 110.3(15) . . ?
C191 C19B C19C 111.1(16) . . ?
N23 P21 N21 111.0(4) . . ?
N23 P21 N24 112.2(4) . . ?
N21 P21 N24 102.5(4) . . ?
N23 P21 N25 110.5(4) . . ?
N21 P21 N25 104.6(3) . . ?
N24 P21 N25 115.4(4) . . ?
N23 P21 Zn7 118.9(3) . . ?
N21 P21 Zn7 49.7(2) . . ?
N24 P21 Zn7 53.5(3) . . ?
N25 P21 Zn7 129.7(3) . . ?
N27 P22 N21 106.1(3) . . ?
N27 P22 N26 117.4(4) . . ?
N21 P22 N26 116.8(4) . . ?
N27 P22 N22 111.0(4) . . ?
N21 P22 N22 106.2(4) . . ?
N26 P22 N22 98.6(4) . . ?
N27 P22 Zn11 114.6(3) . . ?
N21 P22 Zn11 138.2(3) . . ?
N26 P22 Zn11 50.9(3) . . ?
N22 P22 Zn11 50.7(3) . . ?
N27 P22 Zn1 41.2(3) . . ?
N21 P22 Zn1 69.4(2) . . ?
N26 P22 Zn1 153.7(3) . . ?
N22 P22 Zn1 104.1(3) . . ?
Zn11 P22 Zn1 142.17(9) . . ?
N29 P23 N28 116.0(4) . . ?
N29 P23 N23 99.2(4) . . ?
N28 P23 N23 119.1(4) . . ?
N29 P23 N22 112.0(4) . . ?
N28 P23 N22 102.4(4) . . ?
N23 P23 N22 108.3(4) . . ?
N29 P23 Zn10 45.8(3) . . ?
N28 P23 Zn10 128.6(3) . . ?
N23 P23 Zn10 54.1(3) . . ?
N22 P23 Zn10 128.8(3) . . ?
P21 N21 P22 115.3(4) . . ?
P21 N21 Zn7 95.1(3) . . ?
P22 N21 Zn7 149.3(4) . . ?
P23 N22 P22 117.8(4) . . ?
P23 N22 Zn8 102.4(4) . . ?
P22 N22 Zn8 105.6(3) . . ?
P23 N22 Zn11 102.0(3) . . ?
P22 N22 Zn11 91.2(3) . . ?
Zn8 N22 Zn11 139.0(4) . . ?
P21 N23 P23 115.1(5) . . ?
P21 N23 Zn10 134.9(4) . . ?
P23 N23 Zn10 87.8(3) . . ?
C241 N24 P21 118.4(6) . . ?
C241 N24 Zn2 111.8(6) . . ?
P21 N24 Zn2 120.0(3) . . ?
C241 N24 Zn7 124.6(5) . . ?
P21 N24 Zn7 90.9(3) . . ?
Zn2 N24 Zn7 86.0(3) . . ?
N24 C241 C24B 113.5(9) . . ?
N24 C241 C242 110.7(9) . . ?
C241 C242 C243 112.2(12) . . ?
C241 C24B C24C 112.8(14) . . ?
C251 N25 P21 118.1(6) . . ?
C251 N25 Zn8 114.6(5) . . ?
P21 N25 Zn8 109.6(4) . . ?
C251 N25 Zn1 112.0(6) . . ?
P21 N25 Zn1 104.6(3) . . ?
Zn8 N25 Zn1 95.2(3) . . ?
C252 C251 N25 118.6(8) . . ?
C251 C252 C253 110.6(10) . . ?
C261 N26 P22 121.6(6) . . ?
C261 N26 Zn9 111.8(5) . . ?
P22 N26 Zn9 109.2(4) . . ?
C261 N26 Zn11 128.9(6) . . ?
P22 N26 Zn11 92.2(3) . . ?
Zn9 N26 Zn11 87.2(3) . . ?
N26 C261 C262 111.2(8) . . ?
C261 C262 C263 113.0(9) . . ?
C271 N27 P22 122.1(6) . . ?
C271 N27 Zn1 127.6(5) . . ?
P22 N27 Zn1 106.6(4) . . ?
C272 C271 N27 114.7(8) . . ?
C271 C272 C273 115.8(10) . . ?
C281 N28 P23 123.7(8) . . ?
C281 N28 Zn9 112.0(7) . . ?
P23 N28 Zn9 122.5(4) . . ?
N28 C281 C282 111.4(10) . . ?
C283 C282 C281 123.9(13) . . ?
C291 N29 P23 125.2(7) . . ?
C291 N29 Zn10 135.1(7) . . ?
P23 N29 Zn10 98.2(4) . . ?
N29 C291 C292 114.0(13) . . ?
N29 C291 C29B 112.8(13) . . ?
C291 C292 C293 110.6(19) . . ?
C29C C29B C291 116(2) . . ?

loop_
_geom_bond_atom_site_label_1
_geom_bond_atom_site_label_2
_geom_bond_distance
_geom_bond_site_symmetry_2
_geom_bond_publ_flag
Zn1 N17 1.972(6) . ?
Zn1 N27 1.977(7) . ?
Zn1 N25 2.107(7) . ?
Zn1 N11 2.171(7) . ?
Zn1 P12 2.703(3) . ?
Zn1 P22 2.878(2) . ?
Zn1 Zn8 3.0630(16) . ?
Zn2 C1 1.968(9) . ?
Zn2 N24 2.092(8) . ?
Zn2 N14 2.141(7) . ?
Zn2 N11 2.319(7) . ?
Zn2 P11 2.794(3) . ?
Zn2 Zn7 2.9685(15) . ?
C1 C2 1.479(11) . ?
Zn3 C3 1.947(8) . ?
Zn3 N18 2.014(7) . ?
Zn3 N16 2.126(7) . ?
Zn3 P13 2.899(2) . ?
Zn3 Zn4 3.0123(16) . ?
C3 C4 1.483(12) . ?
Zn4 C5 1.956(10) . ?
Zn4 N16 2.135(7) . ?
Zn4 N13 2.185(7) . ?
Zn4 N18 2.413(8) . ?
Zn4 P13 2.723(3) . ?
C5 C6' 1.438(16) . ?
C5 C6 1.464(14) . ?
Zn5 C7 1.962(9) . ?
Zn5 N19 2.008(7) . ?
Zn5 N15 2.193(7) . ?
Zn5 P13 2.827(2) . ?
Zn5 P11 2.923(3) . ?
Zn5 Zn6 3.1311(16) . ?
C7 C8 1.439(13) . ?
Zn6 C9 1.954(9) . ?
Zn6 N15 2.130(7) . ?
Zn6 N12 2.140(7) . ?
Zn6 N19 2.411(8) . ?
Zn6 P13 2.706(3) . ?
C9 C10 1.482(12) . ?
Zn7 C11 1.948(9) . ?
Zn7 N21 2.150(7) . ?
Zn7 N14 2.162(7) . ?
Zn7 N24 2.257(7) . ?
Zn7 P21 2.807(2) . ?
C11 C12 1.412(14) . ?
C11 C12' 1.427(15) . ?
Zn8 C13 1.953(9) . ?
Zn8 N25 2.041(7) . ?
Zn8 N22 2.086(7) . ?
C13 C14 1.452(15) . ?
C13 C14' 1.454(15) . ?
Zn9 C15 1.950(10) . ?
Zn9 N28 1.966(8) . ?
Zn9 N26 2.103(7) . ?
Zn9 Zn11 2.9199(19) . ?
C15 C16' 1.432(15) . ?
C15 C16 1.440(15) . ?
Zn10 C17 1.944(11) . ?
Zn10 N29 1.944(9) . ?
Zn10 N23 2.175(8) . ?
Zn10 P23 2.683(3) . ?
C17 C18 1.460(14) . ?
Zn11 C19 1.949(10) . ?
Zn11 N22 2.125(7) . ?
Zn11 N26 2.132(8) . ?
Zn11 P22 2.744(3) . ?
C19 C20 1.493(14) . ?
P11 N15 1.614(8) . ?
P11 N13 1.627(8) . ?
P11 N14 1.650(7) . ?
P11 N11 1.670(7) . ?
P12 N17 1.578(7) . ?
P12 N12 1.645(7) . ?
P12 N16 1.654(7) . ?
P12 N11 1.690(6) . ?
P13 N19 1.621(8) . ?
P13 N18 1.626(8) . ?
P13 N12 1.649(7) . ?
P13 N13 1.687(7) . ?
N14 C141 1.496(8) . ?
C141 C14B 1.471(14) . ?
C141 C142 1.472(11) . ?
C142 C143 1.512(13) . ?
C14B C14C 1.529(14) . ?
N15 C151 1.490(9) . ?
C151 C152 1.512(10) . ?
C152 C153 1.504(10) . ?
N16 C161 1.470(9) . ?
C161 C162 1.508(10) . ?
C162 C163 1.499(11) . ?
N17 C171 1.494(8) . ?
C171 C172 1.493(10) . ?
C172 C173 1.541(11) . ?
N18 C181 1.452(9) . ?
C181 C182 1.505(10) . ?
C182 C183 1.515(11) . ?
N19 C191 1.477(9) . ?
C191 C19B 1.488(13) . ?
C191 C192 1.517(13) . ?
C192 C193 1.530(15) . ?
C19B C19C 1.532(15) . ?
P21 N23 1.610(8) . ?
P21 N21 1.624(7) . ?
P21 N24 1.632(7) . ?
P21 N25 1.686(6) . ?
P22 N27 1.602(7) . ?
P22 N21 1.645(7) . ?
P22 N26 1.646(7) . ?
P22 N22 1.691(8) . ?
P23 N29 1.592(8) . ?
P23 N28 1.630(8) . ?
P23 N23 1.656(9) . ?
P23 N22 1.677(8) . ?
N24 C241 1.488(9) . ?
C241 C24B 1.495(12) . ?
C241 C242 1.517(12) . ?
C242 C243 1.527(13) . ?
C24B C24C 1.512(14) . ?
N25 C251 1.477(9) . ?
C251 C252 1.460(11) . ?
C252 C253 1.543(12) . ?
N26 C261 1.485(9) . ?
C261 C262 1.506(11) . ?
C262 C263 1.514(11) . ?
N27 C271 1.478(9) . ?
C271 C272 1.469(11) . ?
C272 C273 1.522(11) . ?
N28 C281 1.462(9) . ?
C281 C282 1.510(12) . ?
C282 C283 1.497(13) . ?
N29 C291 1.476(10) . ?
C291 C292 1.508(13) . ?
C291 C29B 1.512(14) . ?
C292 C293 1.517(15) . ?
C29B C29C 1.490(15) . ?
